data_7016523
loop_
_publ_author_name
'Bulut, Safak'
'Klose, Petra'
'Krossing, Ingo'

_publ_section_title
;
 Na[B(hfip)(4)] (hfip = OC(H)(CF(3))(2)): a weakly coordinating anion
 salt and its first application to prepare ionic liquids.
;
_journal_issue 32
_journal_name_full 'Dalton transactions (Cambridge, England : 2003)'
_journal_page_first 8114
_journal_page_last 8124
_journal_paper_doi 10.1039/c1dt10722d
_journal_volume 40
_journal_year 2011
_chemical_formula_moiety 'Na C8 H16 O2, B O4 C12 H4 F24'
_chemical_formula_sum 'C20 H20 B F24 Na O6'
_chemical_formula_weight 846.16
_chemical_name_common 'sodium ditetrahydrofurane tetrakis(hexafluoroisoproxy)borate'
_chemical_name_systematic
;
sodium ditetrahydrofurane tetrakis(hexafluoroisoproxy)borate
;
_chemical_properties_physical moisture-sensitive
_space_group_IT_number 2
_symmetry_cell_setting triclinic
_symmetry_space_group_name_Hall '-P 1'
_symmetry_space_group_name_H-M 'P -1'
_atom_sites_solution_hydrogens geom
_atom_sites_solution_primary direct
_atom_sites_solution_secondary difmap
_audit_creation_method SHELXL-97
_cell_angle_alpha 87.32(3)
_cell_angle_beta 85.69(3)
_cell_angle_gamma 78.66(3)
_cell_formula_units_Z 2
_cell_length_a 9.2805(19)
_cell_length_b 10.964(2)
_cell_length_c 15.890(3)
_cell_measurement_temperature 113(2)
_cell_volume 1579.9(6)
_computing_cell_refinement 'Bruker XSCANS'
_computing_data_collection 'Bruker XSCANS'
_computing_data_reduction 'Bruker SHELXTL'
_computing_molecular_graphics 'Bruker SHELXTL'
_computing_publication_material 'Bruker SHELXTL'
_computing_structure_refinement 'SHELXL-97 (Sheldrick, 1997)'
_computing_structure_solution 'SHELXS-97 (Sheldrick, 1990)'
_diffrn_ambient_temperature 113(2)
_diffrn_measured_fraction_theta_full 0.996
_diffrn_measured_fraction_theta_max 0.996
_diffrn_measurement_device_type 'area detector'
_diffrn_measurement_method '\w scans'
_diffrn_radiation_monochromator graphite
_diffrn_radiation_probe x-ray
_diffrn_radiation_source 'fine-focus sealed tube'
_diffrn_radiation_type MoK\a
_diffrn_radiation_wavelength 0.71073
_diffrn_reflns_av_R_equivalents 0.0398
_diffrn_reflns_av_sigmaI/netI 0.0347
_diffrn_reflns_limit_h_max 10
_diffrn_reflns_limit_h_min -12
_diffrn_reflns_limit_k_max 14
_diffrn_reflns_limit_k_min -14
_diffrn_reflns_limit_l_max 20
_diffrn_reflns_limit_l_min -20
_diffrn_reflns_number 28052
_diffrn_reflns_theta_full 27.48
_diffrn_reflns_theta_max 27.48
_diffrn_reflns_theta_min 3.03
_exptl_absorpt_coefficient_mu 0.227
_exptl_absorpt_correction_T_max 1.0
_exptl_absorpt_correction_T_min 0.687
_exptl_absorpt_correction_type multi-scan
_exptl_absorpt_process_details
;
Empirical Absorption Correction (T Higashi, March 2001)
;
_exptl_crystal_colour colourless
_exptl_crystal_density_diffrn 1.779
_exptl_crystal_density_method 'not measured'
_exptl_crystal_description isometric
_exptl_crystal_F_000 840
_exptl_crystal_recrystallization_method
;
by sublimation during drying in vacuum (0.1 Pa) at r.t.
;
_exptl_crystal_size_max 0.3
_exptl_crystal_size_mid 0.3
_exptl_crystal_size_min 0.1
_refine_diff_density_max 0.577
_refine_diff_density_min -0.288
_refine_diff_density_rms 0.049
_refine_ls_extinction_method none
_refine_ls_goodness_of_fit_ref 1.069
_refine_ls_hydrogen_treatment constr
_refine_ls_matrix_type full
_refine_ls_number_parameters 549
_refine_ls_number_reflns 7219
_refine_ls_number_restraints 0
_refine_ls_restrained_S_all 1.069
_refine_ls_R_factor_all 0.0616
_refine_ls_R_factor_gt 0.0417
_refine_ls_shift/su_max 0.003
_refine_ls_shift/su_mean 0.000
_refine_ls_structure_factor_coef Fsqd
_refine_ls_weighting_details 'calc w=1/[\s^2^(Fo^2^)+(0.0418P)^2^+0.5437P] where P=(Fo^2^+2Fc^2^)/3'
_refine_ls_weighting_scheme calc
_refine_ls_wR_factor_gt 0.0952
_refine_ls_wR_factor_ref 0.1051
_reflns_number_gt 5263
_reflns_number_total 7219
_reflns_threshold_expression >2sigma(I)
_cod_data_source_file c1dt10722d.txt
_cod_data_source_block p-1
_cod_depositor_comments
;
The following automatic conversions were performed:

'_symmetry_cell_setting' value 'Triclinic' changed to 'triclinic'
according to /home/saulius/struct/CIF-dictionaries/cif_core.dic
dictionary named 'cif_core.dic' version 2.4.1 from 2010-06-29.

Automatic conversion script
Id: cif_fix_values 1715 2011-07-08 13:25:40Z adriana 
;
_cod_original_cell_volume 1580.0(6)
_cod_original_sg_symbol_H-M P-1
_cod_database_code 7016523

loop_
_symmetry_equiv_pos_as_xyz
'x, y, z'
'-x, -y, -z'

loop_
_atom_site_label
_atom_site_type_symbol
_atom_site_fract_x
_atom_site_fract_y
_atom_site_fract_z
_atom_site_U_iso_or_equiv
_atom_site_adp_type
_atom_site_occupancy
_atom_site_symmetry_multiplicity
_atom_site_calc_flag
Na1 Na 0.74156(8) 0.45877(6) 0.26236(4) 0.03053(17) Uani 1 1 d
B1 B 0.5680(2) 0.71932(18) 0.23728(12) 0.0244(4) Uani 1 1 d
O1 O 0.67429(13) 0.66688(11) 0.30127(7) 0.0259(3) Uani 1 1 d
O2 O 0.45253(13) 0.81342(11) 0.27527(7) 0.0270(3) Uani 1 1 d
O3 O 0.64330(13) 0.77270(11) 0.16423(7) 0.0252(3) Uani 1 1 d
O4 O 0.51775(13) 0.60760(11) 0.21274(7) 0.0252(3) Uani 1 1 d
O5 O 0.83574(16) 0.32832(13) 0.36746(8) 0.0405(3) Uani 1 1 d
O6 O 0.78001(17) 0.29573(12) 0.17358(9) 0.0404(3) Uani 1 1 d
F1 F 0.95136(15) 0.73552(15) 0.25218(8) 0.0603(4) Uani 1 1 d
F2 F 0.98084(17) 0.75772(17) 0.38285(9) 0.0703(5) Uani 1 1 d
F3 F 0.95059(15) 0.58149(15) 0.33869(11) 0.0704(5) Uani 1 1 d
F4 F 0.54532(16) 0.76120(16) 0.44979(8) 0.0659(4) Uani 1 1 d
F5 F 0.73951(19) 0.81869(19) 0.48312(10) 0.0855(6) Uani 1 1 d
F6 F 0.7408(2) 0.62540(17) 0.47392(9) 0.0807(5) Uani 1 1 d
F7 F 0.19631(15) 1.04780(12) 0.17237(9) 0.0553(4) Uani 1 1 d
F8 F 0.15225(13) 0.91632(12) 0.27097(8) 0.0497(3) Uani 1 1 d
F9 F 0.25171(14) 0.85165(12) 0.15149(8) 0.0501(3) Uani 1 1 d
F10 F 0.54262(14) 1.02264(11) 0.32522(8) 0.0468(3) Uani 1 1 d
F11 F 0.32222(16) 1.01357(13) 0.37333(9) 0.0586(4) Uani 1 1 d
F12 F 0.35870(16) 1.14360(11) 0.27224(10) 0.0598(4) Uani 1 1 d
F13 F 0.85583(12) 0.55993(10) 0.14055(7) 0.0375(3) Uani 1 1 d
F14 F 0.92888(12) 0.71672(11) 0.07681(8) 0.0422(3) Uani 1 1 d
F15 F 0.85448(14) 0.58224(11) 0.00503(7) 0.0469(3) Uani 1 1 d
F16 F 0.71168(14) 0.90759(10) 0.02185(7) 0.0409(3) Uani 1 1 d
F17 F 0.66494(17) 0.77215(11) -0.05946(7) 0.0512(3) Uani 1 1 d
F18 F 0.49356(15) 0.86850(12) 0.02540(9) 0.0540(3) Uani 1 1 d
F19 F 0.49490(13) 0.40274(11) 0.30945(8) 0.0445(3) Uani 1 1 d
F20 F 0.40216(15) 0.56359(12) 0.38086(7) 0.0485(3) Uani 1 1 d
F21 F 0.25999(13) 0.45571(12) 0.33161(8) 0.0511(3) Uani 1 1 d
F22 F 0.33406(16) 0.59911(14) 0.09097(8) 0.0566(4) Uani 1 1 d
F23 F 0.41628(16) 0.41703(12) 0.14187(9) 0.0584(4) Uani 1 1 d
F24 F 0.19175(15) 0.50609(15) 0.17199(9) 0.0613(4) Uani 1 1 d
C1 C 0.7404(2) 0.74411(19) 0.34605(12) 0.0340(4) Uani 1 1 d
C2 C 0.9077(3) 0.7042(2) 0.33038(14) 0.0463(5) Uani 1 1 d
C3 C 0.6915(3) 0.7359(3) 0.43921(14) 0.0512(6) Uani 1 1 d
C4 C 0.4031(2) 0.93026(17) 0.23853(12) 0.0311(4) Uani 1 1 d
C5 C 0.2496(2) 0.93724(18) 0.20868(13) 0.0375(5) Uani 1 1 d
C6 C 0.4049(2) 1.02799(18) 0.30288(14) 0.0403(5) Uani 1 1 d
C7 C 0.6710(2) 0.71598(16) 0.08686(11) 0.0262(4) Uani 1 1 d
C8 C 0.8289(2) 0.64527(18) 0.07632(11) 0.0324(4) Uani 1 1 d
C9 C 0.6368(2) 0.81664(18) 0.01787(12) 0.0335(4) Uani 1 1 d
C10 C 0.3777(2) 0.58424(17) 0.23485(11) 0.0285(4) Uani 1 1 d
C11 C 0.3814(2) 0.50062(18) 0.31464(13) 0.0345(4) Uani 1 1 d
C12 C 0.3286(2) 0.5252(2) 0.15989(14) 0.0399(5) Uani 1 1 d
C13 C 0.7761(3) 0.3146(2) 0.45266(14) 0.0465(5) Uani 1 1 d
C14 C 0.9717(3) 0.2387(2) 0.36199(16) 0.0468(6) Uani 1 1 d
C15 C 0.8037(3) 0.1756(2) 0.47030(16) 0.0467(5) Uani 1 1 d
C16 C 0.9449(3) 0.1279(2) 0.41695(17) 0.0494(6) Uani 1 1 d
C17 C 0.8747(3) 0.2665(2) 0.09854(15) 0.0487(6) Uani 1 1 d
C18 C 0.7137(3) 0.1901(2) 0.19858(17) 0.0496(6) Uani 1 1 d
C19 C 0.8143(3) 0.0807(2) 0.16155(15) 0.0494(6) Uani 1 1 d
C20 C 0.8684(3) 0.1350(2) 0.07793(15) 0.0470(6) Uani 1 1 d
H1A H 0.719(2) 0.831(2) 0.3263(14) 0.043(6) Uiso 1 1 d
H4A H 0.465(2) 0.9492(17) 0.1916(12) 0.025(5) Uiso 1 1 d
H7A H 0.608(2) 0.6568(18) 0.0780(11) 0.025(5) Uiso 1 1 d
H10A H 0.307(2) 0.6554(19) 0.2473(12) 0.027(5) Uiso 1 1 d
H13A H 0.831(3) 0.358(2) 0.4907(17) 0.062(8) Uiso 1 1 d
H13B H 0.671(3) 0.354(3) 0.4553(17) 0.065(8) Uiso 1 1 d
H14A H 0.999(3) 0.222(3) 0.3016(19) 0.070(8) Uiso 1 1 d
H14B H 1.044(3) 0.280(2) 0.3843(16) 0.057(8) Uiso 1 1 d
H15A H 0.722(3) 0.142(3) 0.4525(17) 0.067(8) Uiso 1 1 d
H15B H 0.808(3) 0.158(3) 0.5292(18) 0.066(8) Uiso 1 1 d
H16A H 0.929(3) 0.064(3) 0.3804(17) 0.064(8) Uiso 1 1 d
H16B H 1.025(3) 0.101(3) 0.4524(18) 0.067(8) Uiso 1 1 d
H17A H 0.843(3) 0.324(3) 0.0565(19) 0.073(9) Uiso 1 1 d
H17B H 0.985(4) 0.273(3) 0.116(2) 0.087(10) Uiso 1 1 d
H18A H 0.703(3) 0.187(2) 0.2595(16) 0.046(6) Uiso 1 1 d
H18B H 0.617(4) 0.186(3) 0.163(2) 0.110(12) Uiso 1 1 d
H19A H 0.761(3) 0.015(2) 0.1559(15) 0.052(7) Uiso 1 1 d
H19B H 0.902(3) 0.058(3) 0.208(2) 0.083(9) Uiso 1 1 d
H20A H 0.803(3) 0.138(2) 0.0384(17) 0.055(8) Uiso 1 1 d
H20B H 0.961(4) 0.093(3) 0.0595(19) 0.074(9) Uiso 1 1 d

loop_
_atom_site_aniso_label
_atom_site_aniso_U_11
_atom_site_aniso_U_22
_atom_site_aniso_U_33
_atom_site_aniso_U_23
_atom_site_aniso_U_13
_atom_site_aniso_U_12
Na1 0.0351(4) 0.0261(4) 0.0282(4) 0.0011(3) 0.0021(3) -0.0026(3)
B1 0.0236(10) 0.0245(9) 0.0252(9) -0.0016(7) 0.0006(7) -0.0051(8)
O1 0.0263(6) 0.0268(6) 0.0254(6) -0.0024(5) -0.0020(5) -0.0063(5)
O2 0.0270(6) 0.0234(6) 0.0288(6) -0.0006(5) 0.0041(5) -0.0029(5)
O3 0.0274(6) 0.0245(6) 0.0235(6) -0.0025(5) 0.0026(5) -0.0061(5)
O4 0.0246(6) 0.0254(6) 0.0261(6) -0.0029(5) 0.0021(5) -0.0073(5)
O5 0.0445(9) 0.0391(8) 0.0311(7) 0.0074(6) 0.0028(6) 0.0048(6)
O6 0.0522(9) 0.0322(7) 0.0372(7) -0.0075(6) 0.0168(6) -0.0149(6)
F1 0.0485(8) 0.0946(11) 0.0466(8) -0.0046(7) 0.0010(6) -0.0367(8)
F2 0.0553(9) 0.1189(14) 0.0518(8) -0.0023(8) -0.0179(7) -0.0486(9)
F3 0.0359(8) 0.0665(10) 0.1028(13) 0.0097(9) -0.0084(8) 0.0032(7)
F4 0.0537(9) 0.1054(12) 0.0406(7) -0.0250(8) 0.0102(6) -0.0204(8)
F5 0.0751(11) 0.1246(15) 0.0655(10) -0.0588(10) -0.0084(8) -0.0266(10)
F6 0.1103(14) 0.0899(12) 0.0355(8) 0.0165(8) -0.0061(8) -0.0080(10)
F7 0.0471(8) 0.0395(7) 0.0738(9) 0.0204(6) -0.0093(7) 0.0017(6)
F8 0.0316(7) 0.0565(8) 0.0597(8) 0.0084(6) 0.0072(6) -0.0118(6)
F9 0.0460(8) 0.0492(7) 0.0550(8) -0.0051(6) -0.0143(6) -0.0045(6)
F10 0.0497(8) 0.0349(6) 0.0594(8) -0.0098(6) -0.0001(6) -0.0163(5)
F11 0.0672(9) 0.0542(8) 0.0559(8) -0.0256(7) 0.0292(7) -0.0226(7)
F12 0.0634(9) 0.0230(6) 0.0898(11) -0.0062(6) 0.0004(8) -0.0021(6)
F13 0.0349(6) 0.0348(6) 0.0368(6) 0.0077(5) 0.0069(5) 0.0021(5)
F14 0.0312(6) 0.0490(7) 0.0461(7) 0.0070(5) 0.0072(5) -0.0125(5)
F15 0.0542(8) 0.0470(7) 0.0336(6) -0.0098(5) 0.0143(5) 0.0000(6)
F16 0.0614(8) 0.0291(6) 0.0365(6) 0.0046(5) -0.0067(5) -0.0192(5)
F17 0.0930(11) 0.0399(7) 0.0248(6) -0.0001(5) -0.0094(6) -0.0208(7)
F18 0.0468(8) 0.0501(8) 0.0618(8) 0.0190(6) -0.0135(6) -0.0026(6)
F19 0.0396(7) 0.0367(6) 0.0523(7) 0.0112(5) 0.0061(5) -0.0015(5)
F20 0.0624(8) 0.0565(8) 0.0292(6) -0.0024(5) 0.0046(5) -0.0205(6)
F21 0.0375(7) 0.0551(8) 0.0629(8) 0.0122(6) 0.0082(6) -0.0222(6)
F22 0.0656(9) 0.0727(9) 0.0380(7) 0.0001(7) -0.0171(6) -0.0246(7)
F23 0.0610(9) 0.0498(8) 0.0675(9) -0.0310(7) -0.0086(7) -0.0100(7)
F24 0.0403(8) 0.0867(11) 0.0672(9) -0.0151(8) -0.0082(6) -0.0328(7)
C1 0.0390(11) 0.0322(10) 0.0337(10) -0.0031(8) -0.0083(8) -0.0115(8)
C2 0.0421(13) 0.0590(14) 0.0440(12) 0.0031(10) -0.0100(10) -0.0232(11)
C3 0.0531(15) 0.0678(16) 0.0357(11) -0.0165(11) -0.0035(10) -0.0154(12)
C4 0.0308(10) 0.0242(9) 0.0364(10) 0.0005(8) 0.0071(8) -0.0047(7)
C5 0.0326(11) 0.0314(10) 0.0454(12) 0.0058(9) 0.0023(9) -0.0021(8)
C6 0.0406(12) 0.0271(10) 0.0522(12) -0.0060(9) 0.0099(10) -0.0081(8)
C7 0.0314(10) 0.0242(8) 0.0234(8) -0.0013(7) 0.0005(7) -0.0067(7)
C8 0.0327(10) 0.0338(10) 0.0285(9) 0.0007(8) 0.0081(8) -0.0052(8)
C9 0.0427(12) 0.0311(10) 0.0287(9) -0.0017(8) -0.0028(8) -0.0118(8)
C10 0.0246(9) 0.0291(9) 0.0322(9) -0.0032(7) 0.0022(7) -0.0074(8)
C11 0.0285(10) 0.0346(10) 0.0398(11) -0.0019(8) 0.0067(8) -0.0080(8)
C12 0.0345(11) 0.0465(12) 0.0426(11) -0.0086(9) -0.0034(9) -0.0160(9)
C13 0.0505(14) 0.0531(14) 0.0294(10) 0.0029(10) 0.0022(9) 0.0029(11)
C14 0.0371(13) 0.0480(13) 0.0487(14) 0.0130(11) 0.0022(10) 0.0030(10)
C15 0.0458(14) 0.0531(14) 0.0420(13) 0.0100(10) -0.0011(10) -0.0151(11)
C16 0.0482(14) 0.0415(13) 0.0532(14) 0.0108(11) 0.0012(11) -0.0007(11)
C17 0.0656(17) 0.0464(13) 0.0346(11) -0.0085(10) 0.0157(11) -0.0172(12)
C18 0.0619(16) 0.0389(12) 0.0506(14) -0.0075(10) 0.0179(12) -0.0226(11)
C19 0.0656(16) 0.0383(12) 0.0476(13) -0.0085(10) 0.0075(12) -0.0207(12)
C20 0.0582(16) 0.0470(13) 0.0373(12) -0.0132(10) 0.0056(11) -0.0142(12)

loop_
_atom_type_symbol
_atom_type_description
_atom_type_scat_dispersion_real
_atom_type_scat_dispersion_imag
_atom_type_scat_source
C C 0.0033 0.0016 'International Tables Vol C Tables 4.2.6.8 and 6.1.1.4'
H H 0.0000 0.0000 'International Tables Vol C Tables 4.2.6.8 and 6.1.1.4'
B B 0.0013 0.0007 'International Tables Vol C Tables 4.2.6.8 and 6.1.1.4'
O O 0.0106 0.0060 'International Tables Vol C Tables 4.2.6.8 and 6.1.1.4'
F F 0.0171 0.0103 'International Tables Vol C Tables 4.2.6.8 and 6.1.1.4'
Na Na 0.0362 0.0249 'International Tables Vol C Tables 4.2.6.8 and 6.1.1.4'

loop_
_geom_angle_atom_site_label_1
_geom_angle_atom_site_label_2
_geom_angle_atom_site_label_3
_geom_angle
O5 Na1 O6 89.87(6)
O5 Na1 O1 113.49(6)
O6 Na1 O1 156.56(6)
O5 Na1 F13 132.81(6)
O6 Na1 F13 82.27(5)
O1 Na1 F13 80.25(5)
O5 Na1 O4 145.98(6)
O6 Na1 O4 105.50(6)
O1 Na1 O4 56.10(5)
F13 Na1 O4 80.09(5)
O5 Na1 F19 86.70(6)
O6 Na1 F19 87.75(6)
O1 Na1 F19 95.22(5)
F13 Na1 F19 138.84(5)
O4 Na1 F19 64.33(5)
O5 Na1 F3 73.95(6)
O6 Na1 F3 130.82(6)
O1 Na1 F3 59.19(5)
F13 Na1 F3 76.67(5)
O4 Na1 F3 113.72(5)
F19 Na1 F3 135.39(5)
O5 Na1 B1 139.67(6)
O6 Na1 B1 129.12(6)
O1 Na1 B1 28.88(5)
F13 Na1 B1 71.13(5)
O4 Na1 B1 29.13(5)
F19 Na1 B1 85.26(6)
F3 Na1 B1 84.59(6)
O2 B1 O3 110.39(14)
O2 B1 O4 114.30(15)
O3 B1 O4 109.93(14)
O2 B1 O1 109.50(14)
O3 B1 O1 110.58(14)
O4 B1 O1 101.85(14)
O2 B1 Na1 143.69(12)
O3 B1 Na1 105.33(11)
O4 B1 Na1 56.74(8)
O1 B1 Na1 49.59(8)
C1 O1 B1 120.82(14)
C1 O1 Na1 133.92(12)
B1 O1 Na1 101.53(10)
C4 O2 B1 124.18(14)
C7 O3 B1 122.70(14)
C10 O4 B1 123.52(13)
C10 O4 Na1 119.88(11)
B1 O4 Na1 94.13(10)
C13 O5 C14 104.82(16)
C13 O5 Na1 128.94(13)
C14 O5 Na1 126.24(13)
C17 O6 C18 108.75(16)
C17 O6 Na1 132.83(13)
C18 O6 Na1 117.95(12)
C2 F3 Na1 109.48(13)
C8 F13 Na1 144.24(11)
C11 F19 Na1 114.53(11)
O1 C1 C3 109.72(17)
O1 C1 C2 107.99(16)
C3 C1 C2 111.96(18)
F3 C2 F1 106.4(2)
F3 C2 F2 108.4(2)
F1 C2 F2 107.20(18)
F3 C2 C1 111.62(18)
F1 C2 C1 110.91(18)
F2 C2 C1 112.1(2)
F6 C3 F4 109.0(2)
F6 C3 F5 106.8(2)
F4 C3 F5 106.48(19)
F6 C3 C1 112.40(19)
F4 C3 C1 110.31(19)
F5 C3 C1 111.6(2)
O2 C4 C6 108.56(16)
O2 C4 C5 109.67(16)
C6 C4 C5 111.77(16)
F8 C5 F9 106.58(17)
F8 C5 F7 107.33(16)
F9 C5 F7 106.98(17)
F8 C5 C4 112.79(17)
F9 C5 C4 110.44(16)
F7 C5 C4 112.37(17)
F11 C6 F12 107.43(17)
F11 C6 F10 107.06(19)
F12 C6 F10 106.42(17)
F11 C6 C4 113.07(17)
F12 C6 C4 112.28(19)
F10 C6 C4 110.22(16)
O3 C7 C8 111.07(15)
O3 C7 C9 107.93(14)
C8 C7 C9 111.73(15)
F14 C8 F15 107.72(15)
F14 C8 F13 106.70(16)
F15 C8 F13 106.50(15)
F14 C8 C7 113.94(16)
F15 C8 C7 111.91(16)
F13 C8 C7 109.67(14)
F16 C9 F17 107.07(16)
F16 C9 F18 107.17(16)
F17 C9 F18 107.15(16)
F16 C9 C7 113.04(16)
F17 C9 C7 112.67(15)
F18 C9 C7 109.43(16)
O4 C10 C12 107.49(15)
O4 C10 C11 109.66(16)
C12 C10 C11 112.48(16)
F21 C11 F20 108.06(15)
F21 C11 F19 107.25(16)
F20 C11 F19 106.04(17)
F21 C11 C10 113.56(17)
F20 C11 C10 109.97(16)
F19 C11 C10 111.60(15)
F24 C12 F23 108.03(18)
F24 C12 F22 107.30(18)
F23 C12 F22 106.56(18)
F24 C12 C10 112.71(17)
F23 C12 C10 111.83(18)
F22 C12 C10 110.13(17)
O5 C13 C15 104.44(18)
O5 C14 C16 106.03(19)
C13 C15 C16 103.62(19)
C14 C16 C15 104.83(19)
O6 C17 C20 106.73(19)
O6 C18 C19 105.71(19)
C18 C19 C20 102.0(2)
C17 C20 C19 103.32(18)

loop_
_geom_bond_atom_site_label_1
_geom_bond_atom_site_label_2
_geom_bond_distance
Na1 O5 2.2589(17)
Na1 O6 2.2852(16)
Na1 O1 2.3436(15)
Na1 F13 2.4607(15)
Na1 O4 2.5282(16)
Na1 F19 2.5357(16)
Na1 F3 2.929(2)
Na1 B1 3.016(2)
B1 O2 1.450(2)
B1 O3 1.467(2)
B1 O4 1.472(2)
B1 O1 1.487(2)
O1 C1 1.388(2)
O2 C4 1.390(2)
O3 C7 1.388(2)
O4 C10 1.390(2)
O5 C13 1.437(3)
O5 C14 1.438(3)
O6 C17 1.437(2)
O6 C18 1.441(3)
F1 C2 1.329(3)
F2 C2 1.337(3)
F3 C2 1.329(3)
F4 C3 1.329(3)
F5 C3 1.333(3)
F6 C3 1.318(3)
F7 C5 1.337(2)
F8 C5 1.332(2)
F9 C5 1.333(2)
F10 C6 1.342(3)
F11 C6 1.330(2)
F12 C6 1.337(2)
F13 C8 1.355(2)
F14 C8 1.327(2)
F15 C8 1.336(2)
F16 C9 1.329(2)
F17 C9 1.332(2)
F18 C9 1.338(2)
F19 C11 1.349(2)
F20 C11 1.331(2)
F21 C11 1.321(2)
F22 C12 1.335(3)
F23 C12 1.330(3)
F24 C12 1.326(2)
C1 C3 1.519(3)
C1 C2 1.533(3)
C4 C6 1.519(3)
C4 C5 1.521(3)
C7 C8 1.518(3)
C7 C9 1.524(3)
C10 C12 1.521(3)
C10 C11 1.528(3)
C13 C15 1.511(3)
C14 C16 1.512(3)
C15 C16 1.522(3)
C17 C20 1.507(3)
C18 C19 1.484(3)
C19 C20 1.522(3)
